data_7044732
loop_
_publ_author_name
'Yuan, Juan'
'Liu, Mei-Jiao'
'Liu, Cai-Ming'
'Kou, Hui-Zhong'

_publ_section_title
;
 Iron(III) complexes of 2-methyl-6-(pyrimidin-2-yl-hydrazonomethyl)-phenol
 as spin-crossover molecular materials
;
_journal_name_full 'Dalton Transactions'
_journal_paper_doi 10.1039/C7DT03233A
_journal_year 2017
_chemical_formula_moiety 'C24 H21 Fe N8 O2, C O, O'
_chemical_formula_sum 'C25 H29 Fe N8 O4'
_chemical_formula_weight 561.41
_chemical_name_systematic
;
 ?
;
_space_group_crystal_system monoclinic
_space_group_IT_number 14
_space_group_name_Hall '-P 2ybc'
_space_group_name_H-M_alt 'P 1 21/c 1'
_symmetry_space_group_name_Hall '-P 2ybc'
_symmetry_space_group_name_H-M 'P 1 21/c 1'
_atom_sites_solution_hydrogens mixed
_audit_creation_date 2017-06-06
_audit_creation_method
;
Olex2 1.2
(compiled 2017.03.28 svn.r3405 for OlexSys, GUI svn.r5337)
;
_audit_update_record
;
2017-08-13 deposited with the CCDC.
2017-11-09 downloaded from the CCDC.
;
_cell_angle_alpha 90
_cell_angle_beta 95.848(4)
_cell_angle_gamma 90
_cell_formula_units_Z 4
_cell_length_a 8.2328(3)
_cell_length_b 16.0054(7)
_cell_length_c 19.3465(11)
_cell_measurement_reflns_used 4604
_cell_measurement_temperature 293(2)
_cell_measurement_theta_max 27.8550
_cell_measurement_theta_min 3.5450
_cell_volume 2536.0(2)
_computing_cell_refinement 'CrysAlisPro 1.171.38.43f (Rigaku OD, 2015)'
_computing_data_collection 'CrysAlisPro 1.171.38.43f (Rigaku OD, 2015)'
_computing_data_reduction 'CrysAlisPro 1.171.38.43f (Rigaku OD, 2015)'
_computing_molecular_graphics 'Olex2 (Dolomanov et al., 2009)'
_computing_publication_material 'Olex2 (Dolomanov et al., 2009)'
_computing_structure_refinement 'ShelXL (Sheldrick, 2015)'
_computing_structure_solution 'ShelXS (Sheldrick, 2008)'
_diffrn_ambient_temperature 293(2)
_diffrn_measured_fraction_theta_full 0.997
_diffrn_measured_fraction_theta_max 0.856
_diffrn_measurement_device_type 'SuperNova, Dual, Cu at zero, AtlasS2'
_diffrn_radiation_type MoK\a
_diffrn_radiation_wavelength 0.71073
_diffrn_reflns_av_R_equivalents 0.0353
_diffrn_reflns_av_unetI/netI 0.0551
_diffrn_reflns_Laue_measured_fraction_full 0.997
_diffrn_reflns_Laue_measured_fraction_max 0.856
_diffrn_reflns_limit_h_max 11
_diffrn_reflns_limit_h_min -10
_diffrn_reflns_limit_k_max 20
_diffrn_reflns_limit_k_min -21
_diffrn_reflns_limit_l_max 24
_diffrn_reflns_limit_l_min -24
_diffrn_reflns_number 14841
_diffrn_reflns_point_group_measured_fraction_full 0.997
_diffrn_reflns_point_group_measured_fraction_max 0.856
_diffrn_reflns_theta_full 25.242
_diffrn_reflns_theta_max 29.545
_diffrn_reflns_theta_min 3.349
_diffrn_source 'micro-focus sealed X-ray tube'
_exptl_absorpt_coefficient_mu 0.644
_exptl_absorpt_correction_T_max 1.0000
_exptl_absorpt_correction_T_min 0.73396
_exptl_absorpt_correction_type multi-scan
_exptl_crystal_colour brown
_exptl_crystal_density_diffrn 1.470
_exptl_crystal_description rod
_exptl_crystal_F_000 1172
_exptl_crystal_size_max 0.300
_exptl_crystal_size_mid 0.200
_exptl_crystal_size_min 0.150
_refine_diff_density_max 0.651
_refine_diff_density_min -0.805
_refine_diff_density_rms 0.088
_refine_ls_extinction_method none
_refine_ls_goodness_of_fit_ref 1.099
_refine_ls_hydrogen_treatment mixed
_refine_ls_matrix_type full
_refine_ls_number_parameters 356
_refine_ls_number_reflns 6073
_refine_ls_number_restraints 0
_refine_ls_restrained_S_all 1.099
_refine_ls_R_factor_all 0.0911
_refine_ls_R_factor_gt 0.0652
_refine_ls_shift/su_max 0.000
_refine_ls_shift/su_mean 0.000
_refine_ls_structure_factor_coef Fsqd
_refine_ls_weighting_details
;
 w=1/[\s^2^(Fo^2^)+(0.0734P)^2^+3.0543P]
 where P=(Fo^2^+2Fc^2^)/3
;
_refine_ls_weighting_scheme calc
_refine_ls_wR_factor_gt 0.1599
_refine_ls_wR_factor_ref 0.1733
_reflns_Friedel_coverage 0.000
_reflns_number_gt 4552
_reflns_number_total 6073
_reflns_threshold_expression 'I > 2\s(I)'
_cod_data_source_file c7dt03233a2.cif
_cod_data_source_block 4
_cod_database_code 7044732
_shelxl_version_number 2013-2
_shelx_space_group_comment
;
The symmetry employed for this shelxl refinement is uniquely defined
by the following loop, which should always be used as a source of
symmetry information in preference to the above space-group names.
They are only intended as comments.
;
_olex2_refinement_description
;
1. Fixed Uiso
 At 1.2 times of:
  All C(H) groups
 At 1.5 times of:
  All C(H,H,H) groups
2. Others
 Sof(O4A)=1-FVAR(1)
 Sof(O4)=FVAR(1)
3.a Riding coordinates:
 N3(H3)
3.b Aromatic/amide H refined with riding coordinates:
 C3(H3A), C4(H4), C5(H5), C7(H7), C8(H8), C9(H9), C11(H11), C15(H15), C16(H16),
  C17(H17), C19(H19), C21(H21), C22(H22), C23(H23)
3.c Idealised Me refined as rotating group:
 C12(H12A,H12B,H12C), C24(H24A,H24B,H24C)
;
_olex2_submission_special_instructions 'No special instructions were received'

loop_
_space_group_symop_operation_xyz
'x, y, z'
'-x, y+1/2, -z+1/2'
'-x, -y, -z'
'x, -y-1/2, z-1/2'

loop_
_atom_site_label
_atom_site_type_symbol
_atom_site_fract_x
_atom_site_fract_y
_atom_site_fract_z
_atom_site_U_iso_or_equiv
_atom_site_adp_type
_atom_site_occupancy
_atom_site_site_symmetry_order
_atom_site_calc_flag
_atom_site_refinement_flags_posn
_atom_site_refinement_flags_occupancy
_atom_site_disorder_assembly
_atom_site_disorder_group
Fe1 Fe 0.60118(5) 0.17013(3) 0.17897(2) 0.02399(15) Uani 1 1 d . . . .
O1 O 0.5825(3) 0.19612(16) 0.27267(13) 0.0386(6) Uani 1 1 d . . . .
O2 O 0.6331(3) 0.27926(15) 0.14678(15) 0.0398(6) Uani 1 1 d . . . .
N2 N 0.8412(3) 0.1486(2) 0.20129(15) 0.0356(7) Uani 1 1 d . . . .
N1 N 0.6667(4) 0.12590(18) 0.08737(16) 0.0353(7) Uani 1 1 d . . . .
N3 N 0.9266(4) 0.1288(2) 0.14547(16) 0.0377(7) Uani 1 1 d . . . .
H3 H 1.0348 0.1244 0.1442 0.27(6) Uiso 1 1 d R . . .
N4 N 0.9031(4) 0.0949(2) 0.02916(18) 0.0474(8) Uani 1 1 d . . . .
N6 N 0.3583(3) 0.18131(16) 0.15420(16) 0.0311(6) Uani 1 1 d . . . .
N5 N 0.5191(4) 0.05225(18) 0.19562(17) 0.0386(7) Uani 1 1 d . . . .
N7 N 0.2653(3) 0.11199(18) 0.16535(17) 0.0344(7) Uani 1 1 d . . . .
N8 N 0.2707(5) -0.0258(2) 0.19877(19) 0.0535(10) Uani 1 1 d . . . .
C1 C 0.6894(5) 0.1892(2) 0.32875(18) 0.0366(8) Uani 1 1 d . . . .
C2 C 0.6300(5) 0.2031(2) 0.3944(2) 0.0415(9) Uani 1 1 d . . . .
C3 C 0.7407(6) 0.2014(3) 0.4538(2) 0.0516(11) Uani 1 1 d . . . .
H3A H 0.7032 0.2107 0.4969 0.062 Uiso 1 1 calc R . . .
C4 C 0.9049(6) 0.1861(4) 0.4504(2) 0.0646(14) Uani 1 1 d . . . .
H4 H 0.9765 0.1863 0.4908 0.077 Uiso 1 1 calc R . . .
C5 C 0.9624(6) 0.1707(4) 0.3879(2) 0.0687(16) Uani 1 1 d . . . .
H5 H 1.0728 0.1598 0.3862 0.082 Uiso 1 1 calc R . . .
C6 C 0.8558(5) 0.1711(3) 0.3257(2) 0.0507(12) Uani 1 1 d . . . .
C7 C 0.9241(5) 0.1524(3) 0.2617(2) 0.0544(12) Uani 1 1 d . . . .
H7 H 1.0358 0.1424 0.2640 0.065 Uiso 1 1 calc R . . .
C8 C 0.8010(6) 0.0781(3) -0.0273(2) 0.0559(12) Uani 1 1 d . . . .
H8 H 0.8461 0.0613 -0.0672 0.067 Uiso 1 1 calc R . . .
C9 C 0.6353(6) 0.0838(3) -0.0303(2) 0.0553(12) Uani 1 1 d . . . .
H9 H 0.5690 0.0708 -0.0708 0.066 Uiso 1 1 calc R . . .
C10 C 0.8302(4) 0.1165(2) 0.0859(2) 0.0377(9) Uani 1 1 d . . . .
C11 C 0.5708(5) 0.1092(2) 0.0282(2) 0.0454(10) Uani 1 1 d . . . .
H11 H 0.4583 0.1152 0.0273 0.055 Uiso 1 1 calc R . . .
C12 C 0.4519(6) 0.2183(3) 0.3976(2) 0.0519(11) Uani 1 1 d . . . .
H12A H 0.4242 0.2732 0.3802 0.078 Uiso 1 1 calc GR . . .
H12B H 0.4270 0.2140 0.4449 0.078 Uiso 1 1 calc GR . . .
H12C H 0.3900 0.1774 0.3698 0.078 Uiso 1 1 calc GR . . .
C13 C 0.5279(5) 0.3385(2) 0.1239(2) 0.0370(8) Uani 1 1 d . . . .
C14 C 0.5904(5) 0.4175(2) 0.1070(2) 0.0413(9) Uani 1 1 d . . . .
C15 C 0.4821(6) 0.4809(2) 0.0869(3) 0.0543(11) Uani 1 1 d . . . .
H15 H 0.5236 0.5328 0.0761 0.065 Uiso 1 1 calc R . . .
C16 C 0.3155(6) 0.4706(3) 0.0822(3) 0.0585(12) Uani 1 1 d . . . .
H16 H 0.2460 0.5153 0.0702 0.070 Uiso 1 1 calc R . . .
C17 C 0.2539(5) 0.3939(3) 0.0955(3) 0.0533(11) Uani 1 1 d . . . .
H17 H 0.1414 0.3860 0.0906 0.064 Uiso 1 1 calc R . . .
C18 C 0.3573(5) 0.3257(2) 0.1166(2) 0.0407(9) Uani 1 1 d . . . .
C19 C 0.2812(4) 0.2482(2) 0.1309(2) 0.0387(9) Uani 1 1 d . . . .
H19 H 0.1680 0.2453 0.1229 0.046 Uiso 1 1 calc R . . .
C20 C 0.3532(5) 0.0456(2) 0.18705(19) 0.0349(8) Uani 1 1 d . . . .
C21 C 0.3642(9) -0.0915(3) 0.2171(3) 0.077(2) Uani 1 1 d . . . .
H21 H 0.3123 -0.1413 0.2262 0.093 Uiso 1 1 calc R . . .
C22 C 0.5331(8) -0.0909(3) 0.2237(3) 0.0743(19) Uani 1 1 d . . . .
H22 H 0.5932 -0.1392 0.2346 0.089 Uiso 1 1 calc R . . .
C23 C 0.6072(6) -0.0167(3) 0.2137(2) 0.0553(13) Uani 1 1 d . . . .
H23 H 0.7206 -0.0134 0.2193 0.066 Uiso 1 1 calc R . . .
C24 C 0.7723(5) 0.4304(3) 0.1133(2) 0.0492(10) Uani 1 1 d . . . .
H24A H 0.8135 0.4318 0.1616 0.074 Uiso 1 1 calc GR . . .
H24B H 0.7967 0.4822 0.0917 0.074 Uiso 1 1 calc GR . . .
H24C H 0.8228 0.3852 0.0908 0.074 Uiso 1 1 calc GR . . .
O3 O 0.0361(8) 0.4325(5) 0.3062(5) 0.174(3) Uani 1 1 d . . . .
C25 C 0.0444(15) 0.3485(7) 0.2811(10) 0.226(8) Uani 1 1 d . . . .
O4 O 0.1969(7) 0.3736(5) 0.4865(4) 0.058(3) Uani 0.491(11) 1 d . P A 1
O4A O 0.1930(9) 0.3978(5) 0.4295(5) 0.087(4) Uani 0.509(11) 1 d . P A 2

loop_
_atom_site_aniso_label
_atom_site_aniso_U_11
_atom_site_aniso_U_22
_atom_site_aniso_U_33
_atom_site_aniso_U_23
_atom_site_aniso_U_13
_atom_site_aniso_U_12
Fe1 0.0204(2) 0.0229(2) 0.0283(3) -0.00001(19) 0.00065(16) 0.00056(18)
O1 0.0520(15) 0.0346(13) 0.0278(13) -0.0029(11) -0.0028(11) -0.0050(12)
O2 0.0419(14) 0.0250(12) 0.0557(17) 0.0002(12) 0.0209(12) -0.0037(11)
N2 0.0286(14) 0.0498(18) 0.0278(16) 0.0059(14) 0.0004(11) -0.0131(13)
N1 0.0385(16) 0.0287(15) 0.0356(17) 0.0085(13) -0.0115(13) -0.0114(12)
N3 0.0263(14) 0.055(2) 0.0312(17) 0.0032(15) 0.0020(11) -0.0072(14)
N4 0.059(2) 0.047(2) 0.0348(19) 0.0032(16) -0.0006(15) -0.0078(17)
N6 0.0338(14) 0.0212(14) 0.0402(17) -0.0049(12) 0.0126(12) -0.0023(11)
N5 0.0526(19) 0.0273(15) 0.0403(18) 0.0099(13) 0.0263(14) 0.0115(14)
N7 0.0284(14) 0.0286(15) 0.0482(19) -0.0010(13) 0.0130(13) -0.0055(12)
N8 0.091(3) 0.0299(17) 0.047(2) -0.0040(15) 0.041(2) -0.0131(18)
C1 0.053(2) 0.0314(18) 0.0245(18) 0.0028(14) -0.0024(15) -0.0145(16)
C2 0.069(3) 0.0250(17) 0.030(2) 0.0005(15) 0.0044(18) -0.0066(18)
C3 0.085(3) 0.045(2) 0.024(2) 0.0024(17) 0.0011(19) -0.014(2)
C4 0.067(3) 0.096(4) 0.027(2) 0.005(2) -0.012(2) -0.033(3)
C5 0.049(2) 0.121(5) 0.034(2) 0.010(3) -0.0079(18) -0.035(3)
C6 0.042(2) 0.082(3) 0.0262(19) 0.009(2) -0.0040(15) -0.029(2)
C7 0.0297(18) 0.098(4) 0.033(2) 0.009(2) -0.0054(15) -0.023(2)
C8 0.083(3) 0.047(2) 0.035(2) -0.0004(19) -0.010(2) -0.005(2)
C9 0.075(3) 0.042(2) 0.041(3) -0.003(2) -0.028(2) 0.000(2)
C10 0.0393(19) 0.038(2) 0.034(2) 0.0125(16) -0.0049(15) -0.0114(16)
C11 0.052(2) 0.0305(19) 0.048(3) 0.0083(18) -0.0233(19) -0.0057(17)
C12 0.077(3) 0.045(2) 0.034(2) -0.0013(19) 0.009(2) 0.015(2)
C13 0.046(2) 0.0234(17) 0.044(2) -0.0040(16) 0.0175(17) -0.0004(15)
C14 0.053(2) 0.0283(18) 0.045(2) -0.0029(17) 0.0163(18) -0.0068(17)
C15 0.074(3) 0.0252(19) 0.066(3) 0.0075(19) 0.016(2) -0.005(2)
C16 0.068(3) 0.030(2) 0.077(3) 0.008(2) 0.007(2) 0.008(2)
C17 0.049(2) 0.035(2) 0.077(3) -0.002(2) 0.006(2) 0.0042(18)
C18 0.045(2) 0.0253(17) 0.054(2) -0.0064(17) 0.0142(18) 0.0007(16)
C19 0.0330(18) 0.0303(18) 0.054(2) -0.0046(17) 0.0120(16) 0.0027(15)
C20 0.049(2) 0.0263(17) 0.0334(19) -0.0011(15) 0.0238(16) 0.0004(15)
C21 0.173(6) 0.0184(19) 0.053(3) 0.0016(19) 0.071(4) 0.000(3)
C22 0.143(5) 0.036(2) 0.055(3) 0.021(2) 0.064(3) 0.039(3)
C23 0.088(3) 0.039(2) 0.045(2) 0.0178(19) 0.037(2) 0.032(2)
C24 0.059(3) 0.040(2) 0.052(3) -0.0024(19) 0.019(2) -0.0152(19)
O3 0.113(5) 0.138(6) 0.275(10) -0.045(6) 0.048(5) -0.021(4)
C25 0.156(10) 0.082(6) 0.43(2) -0.049(10) 0.007(12) 0.021(6)
O4 0.031(3) 0.080(5) 0.062(5) 0.012(4) 0.005(3) 0.005(3)
O4A 0.083(5) 0.076(5) 0.113(8) 0.027(5) 0.072(5) 0.031(4)

loop_
_atom_type_symbol
_atom_type_description
_atom_type_scat_dispersion_real
_atom_type_scat_dispersion_imag
_atom_type_scat_source
C C 0.0030 0.0020 'International Tables Vol C Tables 4.2.6.8 and 6.1.1.4'
H H 0.0000 0.0000 'International Tables Vol C Tables 4.2.6.8 and 6.1.1.4'
Fe Fe 0.3460 0.8440 'International Tables Vol C Tables 4.2.6.8 and 6.1.1.4'
N N 0.0060 0.0030 'International Tables Vol C Tables 4.2.6.8 and 6.1.1.4'
O O 0.0110 0.0060 'International Tables Vol C Tables 4.2.6.8 and 6.1.1.4'

loop_
_geom_angle_atom_site_label_1
_geom_angle_atom_site_label_2
_geom_angle_atom_site_label_3
_geom_angle
O1 Fe1 O2 98.14(12)
O1 Fe1 N2 90.33(12)
O1 Fe1 N1 166.54(12)
O1 Fe1 N6 91.90(12)
O1 Fe1 N5 89.52(12)
O2 Fe1 N2 93.58(12)
O2 Fe1 N1 88.63(11)
O2 Fe1 N6 90.43(11)
O2 Fe1 N5 165.95(13)
N2 Fe1 N1 77.58(12)
N2 Fe1 N6 175.09(12)
N2 Fe1 N5 98.17(13)
N1 Fe1 N5 86.40(11)
N6 Fe1 N1 99.71(12)
N6 Fe1 N5 77.48(12)
C1 O1 Fe1 130.9(3)
C13 O2 Fe1 131.6(2)
N3 N2 Fe1 116.0(2)
C7 N2 Fe1 127.1(3)
C7 N2 N3 116.9(3)
C10 N1 Fe1 114.2(2)
C11 N1 Fe1 128.7(3)
C11 N1 C10 117.1(4)
C10 N3 N2 113.5(3)
C8 N4 C10 114.9(4)
N7 N6 Fe1 116.4(2)
C19 N6 Fe1 126.3(2)
C19 N6 N7 117.2(3)
C20 N5 Fe1 113.4(2)
C23 N5 Fe1 128.3(3)
C23 N5 C20 118.3(4)
C20 N7 N6 113.5(3)
C21 N8 C20 115.0(4)
O1 C1 C2 117.1(4)
O1 C1 C6 123.3(3)
C6 C1 C2 119.6(3)
C1 C2 C12 119.3(4)
C3 C2 C1 118.5(4)
C3 C2 C12 122.1(4)
C4 C3 C2 121.7(4)
C5 C4 C3 120.3(4)
C4 C5 C6 120.8(5)
C1 C6 C5 119.1(4)
C1 C6 C7 123.0(3)
C5 C6 C7 117.8(4)
N2 C7 C6 124.7(4)
N4 C8 C9 124.5(5)
C11 C9 C8 117.2(4)
N3 C10 N1 117.7(4)
N3 C10 N4 117.5(3)
N4 C10 N1 124.8(3)
N1 C11 C9 121.4(4)
O2 C13 C14 118.3(3)
O2 C13 C18 122.5(3)
C18 C13 C14 119.1(3)
C13 C14 C24 119.0(4)
C15 C14 C13 118.8(4)
C15 C14 C24 122.2(4)
C16 C15 C14 122.9(4)
C17 C16 C15 118.8(4)
C16 C17 C18 121.6(4)
C13 C18 C17 118.6(4)
C13 C18 C19 123.9(3)
C17 C18 C19 117.5(4)
N6 C19 C18 124.9(3)
N7 C20 N5 118.9(3)
N7 C20 N8 117.3(3)
N8 C20 N5 123.8(3)
N8 C21 C22 124.7(4)
C23 C22 C21 117.0(4)
N5 C23 C22 121.0(5)

loop_
_geom_bond_atom_site_label_1
_geom_bond_atom_site_label_2
_geom_bond_distance
Fe1 O1 1.881(3)
Fe1 O2 1.882(2)
Fe1 N2 2.009(3)
Fe1 N1 2.032(3)
Fe1 N6 2.016(3)
Fe1 N5 2.041(3)
O1 C1 1.330(4)
O2 C13 1.329(4)
N2 N3 1.385(4)
N2 C7 1.293(5)
N1 C10 1.358(5)
N1 C11 1.350(4)
N3 C10 1.346(5)
N4 C8 1.336(5)
N4 C10 1.348(5)
N6 N7 1.378(4)
N6 C19 1.301(5)
N5 C20 1.363(5)
N5 C23 1.347(5)
N7 C20 1.329(5)
N8 C20 1.360(5)
N8 C21 1.330(7)
C1 C2 1.425(5)
C1 C6 1.407(6)
C2 C3 1.392(6)
C2 C12 1.494(6)
C3 C4 1.382(7)
C4 C5 1.365(7)
C5 C6 1.415(5)
C6 C7 1.442(6)
C8 C9 1.363(7)
C9 C11 1.361(7)
C13 C14 1.416(5)
C13 C18 1.412(5)
C14 C15 1.379(6)
C14 C24 1.505(6)
C15 C16 1.375(7)
C16 C17 1.364(6)
C17 C18 1.418(6)
C18 C19 1.430(5)
C21 C22 1.384(8)
C22 C23 1.359(7)
O3 C25 1.434(12)

loop_
_geom_torsion_atom_site_label_1
_geom_torsion_atom_site_label_2
_geom_torsion_atom_site_label_3
_geom_torsion_atom_site_label_4
_geom_torsion
Fe1 O1 C1 C2 -171.2(2)
Fe1 O1 C1 C6 10.5(5)
Fe1 O2 C13 C14 176.1(3)
Fe1 O2 C13 C18 -3.3(6)
Fe1 N2 N3 C10 -8.1(4)
Fe1 N2 C7 C6 1.8(7)
Fe1 N1 C10 N3 6.5(4)
Fe1 N1 C10 N4 -174.2(3)
Fe1 N1 C11 C9 176.5(3)
Fe1 N6 N7 C20 -4.1(4)
Fe1 N6 C19 C18 2.1(6)
Fe1 N5 C20 N7 4.1(4)
Fe1 N5 C20 N8 -176.6(3)
Fe1 N5 C23 C22 179.1(3)
O1 Fe1 O2 C13 -86.5(3)
O1 C1 C2 C3 -176.1(3)
O1 C1 C2 C12 4.4(5)
O1 C1 C6 C5 175.6(4)
O1 C1 C6 C7 -4.7(7)
O2 Fe1 O1 C1 -101.7(3)
O2 C13 C14 C15 -176.4(4)
O2 C13 C14 C24 1.9(6)
O2 C13 C18 C17 176.5(4)
O2 C13 C18 C19 -1.8(6)
N2 Fe1 O1 C1 -8.1(3)
N2 Fe1 O2 C13 -177.3(3)
N2 N3 C10 N1 0.9(5)
N2 N3 C10 N4 -178.5(3)
N1 Fe1 O1 C1 17.9(7)
N1 Fe1 O2 C13 105.2(3)
N3 N2 C7 C6 -179.2(4)
N4 C8 C9 C11 0.7(7)
N6 Fe1 O1 C1 167.6(3)
N6 Fe1 O2 C13 5.5(3)
N6 N7 C20 N5 -0.1(5)
N6 N7 C20 N8 -179.5(3)
N5 Fe1 O1 C1 90.1(3)
N5 Fe1 O2 C13 35.9(7)
N7 N6 C19 C18 179.7(3)
N8 C21 C22 C23 3.1(7)
C1 C2 C3 C4 -0.4(6)
C1 C6 C7 N2 -1.4(8)
C2 C1 C6 C5 -2.6(6)
C2 C1 C6 C7 177.1(4)
C2 C3 C4 C5 -1.2(8)
C3 C4 C5 C6 0.8(8)
C4 C5 C6 C1 1.1(8)
C4 C5 C6 C7 -178.6(5)
C5 C6 C7 N2 178.3(5)
C6 C1 C2 C3 2.3(5)
C6 C1 C2 C12 -177.2(4)
C7 N2 N3 C10 172.7(4)
C8 N4 C10 N1 -3.6(6)
C8 N4 C10 N3 175.7(4)
C8 C9 C11 N1 -1.8(6)
C10 N1 C11 C9 0.2(5)
C10 N4 C8 C9 1.8(6)
C11 N1 C10 N3 -176.7(3)
C11 N1 C10 N4 2.7(5)
C12 C2 C3 C4 179.1(4)
C13 C14 C15 C16 -0.4(7)
C13 C18 C19 N6 2.2(7)
C14 C13 C18 C17 -2.9(6)
C14 C13 C18 C19 178.7(4)
C14 C15 C16 C17 -2.4(8)
C15 C16 C17 C18 2.5(8)
C16 C17 C18 C13 0.1(7)
C16 C17 C18 C19 178.6(4)
C17 C18 C19 N6 -176.2(4)
C18 C13 C14 C15 3.0(6)
C18 C13 C14 C24 -178.7(4)
C19 N6 N7 C20 178.0(3)
C20 N5 C23 C22 -0.6(6)
C20 N8 C21 C22 -0.8(6)
C21 N8 C20 N5 -2.5(6)
C21 N8 C20 N7 176.9(4)
C21 C22 C23 N5 -2.3(7)
C23 N5 C20 N7 -176.1(3)
C23 N5 C20 N8 3.2(5)
C24 C14 C15 C16 -178.6(4)
